data_2312831
loop_
_publ_author_name
'Metwally, Nadia H.'
'Elgemeie, Galal H.'
'Abd Al-Latif, El-Shimaa S M'
'Jones, Peter G.'

_publ_section_title
;
 Crystal structure of
 1-amino-3-(4-chloro-phen-yl)-2-cyano-3<i>H</i>-benzo[4,5]thia-zolo[3,2-<i>a</i>]pyridine-4-carboxamide.
;
_journal_coeditor_code YZ2064
_journal_issue 'Pt 4'
_journal_name_full 'Acta crystallographica. Section E, Crystallographic communications'
_journal_page_first 279
_journal_page_last 283
_journal_paper_doi 10.1107/S2056989025001562
_journal_volume 81
_journal_year 2025
_chemical_formula_iupac 'C19 H13 Cl N4 O S'
_chemical_formula_moiety 'C19 H13 Cl N4 O S'
_chemical_formula_sum 'C19 H13 Cl N4 O S'
_chemical_formula_weight 380.84
_chemical_name_systematic
1-Amino-3-(4-chlorophenyl)-2-cyano-3<i>H</i>-benzo[4,5]thiazolo[3,2-<i>a</i>]pyridine-4-carboxamide
_space_group_crystal_system triclinic
_space_group_IT_number 2
_space_group_name_Hall '-P 1'
_space_group_name_H-M_alt 'P -1'
_atom_sites_solution_hydrogens mixed
_atom_sites_solution_primary dual
_audit_creation_method SHELXL-2019/3
_cell_angle_alpha 83.0139(14)
_cell_angle_beta 73.4998(16)
_cell_angle_gamma 71.4982(16)
_cell_formula_units_Z 2
_cell_length_a 9.12784(17)
_cell_length_b 9.29662(17)
_cell_length_c 10.85172(19)
_cell_measurement_reflns_used 73214
_cell_measurement_temperature 100(2)
_cell_measurement_theta_max 45.0840
_cell_measurement_theta_min 2.2860
_cell_volume 836.80(3)
_computing_cell_refinement
;
CrysAlisPro 1.171.43.123a (Rigaku OD, 2023)
;
_computing_data_collection
;
CrysAlisPro 1.171.43.123a (Rigaku OD, 2023)
;
_computing_data_reduction
;
CrysAlisPro 1.171.43.123a (Rigaku OD, 2023)
;
_computing_molecular_graphics
;
XP, Version 5.1 (Bruker, 1998)
;
_computing_publication_material
;
publCIF (Westrip, 2010)
;
_computing_structure_refinement
;
<i>SHELXL2019/3</i> (Sheldrick, 2015b)
;
_computing_structure_solution
;
<i>SHELXT</i> (Sheldrick, 2015a)
;
_diffrn_ambient_temperature 99.98(11)
_diffrn_detector 'Hybrid Pixel Array Detector'
_diffrn_detector_area_resol_mean 10.0000
_diffrn_measured_fraction_theta_full 1.000
_diffrn_measured_fraction_theta_max 0.995
_diffrn_measurement_device 'four-circle diffractometer'
_diffrn_measurement_device_type 'XtaLAB Synergy'
_diffrn_measurement_method '\w scans'
_diffrn_radiation_monochromator mirror
_diffrn_radiation_probe x-ray
_diffrn_radiation_type 'Mo K\a'
_diffrn_radiation_wavelength 0.71073
_diffrn_reflns_av_R_equivalents 0.0406
_diffrn_reflns_av_unetI/netI 0.0200
_diffrn_reflns_limit_h_max 18
_diffrn_reflns_limit_h_min -18
_diffrn_reflns_limit_k_max 18
_diffrn_reflns_limit_k_min -18
_diffrn_reflns_limit_l_max 21
_diffrn_reflns_limit_l_min -21
_diffrn_reflns_number 138480
_diffrn_reflns_theta_full 44.500
_diffrn_reflns_theta_max 45.043
_diffrn_reflns_theta_min 2.312
_diffrn_source 'micro-focus sealed X-ray tube'
_exptl_absorpt_coefficient_mu 0.370
_exptl_absorpt_correction_T_max 1.00000
_exptl_absorpt_correction_T_min 0.95302
_exptl_absorpt_correction_type multi-scan
_exptl_absorpt_process_details
;
(CrysAlisPro; Rigaku OD, 2023)
;
_exptl_crystal_colour 'pale yellow'
_exptl_crystal_density_diffrn 1.511
_exptl_crystal_description block
_exptl_crystal_F_000 392
_exptl_crystal_size_max 0.15
_exptl_crystal_size_mid 0.15
_exptl_crystal_size_min 0.12
_refine_diff_density_max 0.791
_refine_diff_density_min -0.431
_refine_ls_extinction_method none
_refine_ls_goodness_of_fit_ref 1.047
_refine_ls_hydrogen_treatment mixed
_refine_ls_matrix_type full
_refine_ls_number_parameters 251
_refine_ls_number_reflns 13768
_refine_ls_number_restraints 0
_refine_ls_restrained_S_all 1.047
_refine_ls_R_factor_all 0.0387
_refine_ls_R_factor_gt 0.0293
_refine_ls_shift/su_max 0.002
_refine_ls_shift/su_mean 0.000
_refine_ls_structure_factor_coef Fsqd
_refine_ls_weighting_details 'w=1/[\s^2^(Fo^2^)+(0.0528P)^2^+0.0873P] where P=(Fo^2^+2Fc^2^)/3'
_refine_ls_weighting_scheme calc
_refine_ls_wR_factor_gt 0.0877
_refine_ls_wR_factor_ref 0.0918
_reflns_number_gt 11364
_reflns_number_total 13768
_reflns_threshold_expression 'I > 2\s(I)'
_cod_data_source_file yz2064.cif
_cod_data_source_block I
_cod_database_code 2312831
_shelx_space_group_comment
;
The symmetry employed for this shelxl refinement is uniquely defined
by the following loop, which should always be used as a source of
symmetry information in preference to the above space-group names.
They are only intended as comments.
;
_shelx_estimated_absorpt_t_min 0.947
_shelx_estimated_absorpt_t_max 0.957

loop_
_space_group_symop_operation_xyz
'x, y, z'
'-x, -y, -z'

loop_
_atom_site_type_symbol
_atom_site_label
_atom_site_fract_x
_atom_site_fract_y
_atom_site_fract_z
_atom_site_U_iso_or_equiv
_atom_site_adp_type
_atom_site_calc_flag
_atom_site_occupancy
_atom_site_disorder_assembly
_atom_site_disorder_group
C C1 0.62863(5) 0.18304(5) 0.26384(4) 0.00979(6) Uani d 1 . .
C C2 0.55764(5) 0.15435(5) 0.17797(4) 0.00975(6) Uani d 1 . .
C C3 0.38005(5) 0.17027(5) 0.21294(4) 0.00936(6) Uani d 1 . .
H H3 0.366407 0.090592 0.166731 0.011 Uiso calc 1 . .
C C4 0.32786(5) 0.13443(5) 0.35529(4) 0.00979(6) Uani d 1 . .
C C5 0.39633(5) 0.17806(5) 0.43467(4) 0.00967(6) Uani d 1 . .
S S6 0.33319(2) 0.18032(2) 0.60235(2) 0.01162(2) Uani d 1 . .
C C7 0.48320(6) 0.25861(5) 0.60550(4) 0.01302(7) Uani d 1 . .
C C8 0.50543(8) 0.30447(7) 0.71456(5) 0.01844(9) Uani d 1 . .
H H8 0.440305 0.289424 0.797584 0.022 Uiso calc 1 . .
C C9 0.62517(9) 0.37289(7) 0.69938(6) 0.02188(10) Uani d 1 . .
H H9 0.643736 0.403125 0.772723 0.026 Uiso calc 1 . .
C C10 0.71786(8) 0.39714(7) 0.57686(6) 0.02012(9) Uani d 1 . .
H H10 0.797670 0.445775 0.567855 0.024 Uiso calc 1 . .
C C11 0.69604(7) 0.35157(6) 0.46715(5) 0.01556(8) Uani d 1 . .
H H11 0.758821 0.369660 0.383928 0.019 Uiso calc 1 . .
C C12 0.57950(6) 0.27875(5) 0.48314(4) 0.01175(6) Uani d 1 . .
N N13 0.53378(5) 0.22529(5) 0.38728(4) 0.01024(5) Uani d 1 . .
C C14 0.19973(5) 0.06575(5) 0.41360(4) 0.01091(6) Uani d 1 . .
C C15 0.65300(5) 0.10088(5) 0.05570(4) 0.01129(6) Uani d 1 . .
C C21 0.27580(5) 0.32411(5) 0.17334(4) 0.01002(6) Uani d 1 . .
C C22 0.12148(6) 0.38940(6) 0.24858(5) 0.01569(8) Uani d 1 . .
H H22 0.082993 0.340524 0.327728 0.019 Uiso calc 1 . .
C C23 0.02267(6) 0.52478(6) 0.21005(5) 0.01809(9) Uani d 1 . .
H H23 -0.082033 0.568194 0.262528 0.022 Uiso calc 1 . .
C C24 0.07886(6) 0.59555(6) 0.09417(5) 0.01406(7) Uani d 1 . .
C C25 0.23230(6) 0.53403(6) 0.01705(5) 0.01415(7) Uani d 1 . .
H H25 0.270135 0.583256 -0.062092 0.017 Uiso calc 1 . .
C C26 0.32980(6) 0.39891(5) 0.05771(4) 0.01231(7) Uani d 1 . .
H H26 0.435145 0.356780 0.005776 0.015 Uiso calc 1 . .
N N1 0.78675(5) 0.17302(5) 0.23985(4) 0.01353(6) Uani d 1 . .
H H01 0.8258(14) 0.1355(13) 0.3026(11) 0.023(3) Uiso d 1 . .
H H02 0.8437(16) 0.1369(14) 0.1610(12) 0.034(3) Uiso d 1 . .
N N2 0.72660(6) 0.05978(6) -0.04687(4) 0.01580(7) Uani d 1 . .
N N3 0.13807(5) 0.01158(6) 0.33732(4) 0.01399(6) Uani d 1 . .
H H03 0.0645(15) -0.0260(14) 0.3758(12) 0.031(3) Uiso d 1 . .
H H04 0.1759(15) 0.0036(14) 0.2581(12) 0.029(3) Uiso d 1 . .
Cl Cl1 -0.04686(2) 0.76356(2) 0.04690(2) 0.01904(3) Uani d 1 . .
O O1 0.14777(5) 0.06089(5) 0.53392(3) 0.01460(6) Uani d 1 . .

loop_
_atom_site_aniso_label
_atom_site_aniso_U_11
_atom_site_aniso_U_22
_atom_site_aniso_U_33
_atom_site_aniso_U_12
_atom_site_aniso_U_13
_atom_site_aniso_U_23
C1 0.00992(14) 0.01110(14) 0.00817(13) -0.00344(11) -0.00189(11) 0.00008(11)
C2 0.00965(13) 0.01188(14) 0.00725(13) -0.00326(11) -0.00126(10) -0.00066(11)
C3 0.00985(13) 0.01111(14) 0.00723(13) -0.00380(11) -0.00155(10) -0.00048(10)
C4 0.01045(14) 0.01187(14) 0.00733(13) -0.00455(11) -0.00160(11) 0.00026(11)
C5 0.01058(14) 0.01073(14) 0.00727(13) -0.00326(11) -0.00151(10) -0.00036(10)
S6 0.01369(5) 0.01322(4) 0.00677(4) -0.00345(3) -0.00127(3) -0.00071(3)
C7 0.01710(18) 0.01301(15) 0.00945(14) -0.00394(13) -0.00428(13) -0.00177(12)
C8 0.0267(2) 0.0196(2) 0.01145(17) -0.00738(18) -0.00704(16) -0.00321(15)
C9 0.0317(3) 0.0220(2) 0.0178(2) -0.0100(2) -0.0117(2) -0.00437(17)
C10 0.0265(3) 0.0193(2) 0.0211(2) -0.01052(19) -0.01112(19) -0.00304(17)
C11 0.01864(19) 0.01591(18) 0.01571(18) -0.00815(15) -0.00618(15) -0.00159(14)
C12 0.01476(16) 0.01154(14) 0.01035(14) -0.00424(12) -0.00459(12) -0.00149(11)
N13 0.01129(13) 0.01244(13) 0.00781(12) -0.00481(10) -0.00186(10) -0.00145(10)
C14 0.01048(14) 0.01328(15) 0.00875(14) -0.00461(12) -0.00140(11) 0.00065(11)
C15 0.01112(15) 0.01340(15) 0.00857(14) -0.00324(12) -0.00156(11) -0.00097(11)
C21 0.01000(14) 0.01172(14) 0.00826(13) -0.00336(11) -0.00222(11) -0.00002(11)
C22 0.01240(16) 0.01564(17) 0.01317(17) -0.00125(13) 0.00101(13) 0.00295(14)
C23 0.01289(17) 0.01701(19) 0.01685(19) 0.00025(14) 0.00087(14) 0.00324(15)
C24 0.01290(16) 0.01323(16) 0.01366(17) -0.00141(13) -0.00331(13) 0.00137(13)
C25 0.01363(16) 0.01496(17) 0.01114(15) -0.00240(13) -0.00235(13) 0.00258(13)
C26 0.01138(15) 0.01422(16) 0.00922(14) -0.00260(12) -0.00144(12) 0.00120(12)
N1 0.00978(13) 0.01948(17) 0.01153(14) -0.00498(12) -0.00243(11) -0.00033(12)
N2 0.01548(16) 0.02044(18) 0.00983(14) -0.00432(13) -0.00068(12) -0.00344(12)
N3 0.01429(15) 0.02009(17) 0.01006(13) -0.01010(13) -0.00136(11) -0.00046(12)
Cl1 0.01564(5) 0.01623(5) 0.01936(5) 0.00067(4) -0.00360(4) 0.00431(4)
O1 0.01479(14) 0.02202(16) 0.00799(12) -0.00936(12) -0.00088(10) 0.00136(11)

loop_
_atom_type_symbol
_atom_type_description
_atom_type_scat_dispersion_real
_atom_type_scat_dispersion_imag
_atom_type_scat_source
C C 0.0033 0.0016 'International Tables Vol C Tables 4.2.6.8 and 6.1.1.4'
H H 0.0000 0.0000 'International Tables Vol C Tables 4.2.6.8 and 6.1.1.4'
Cl Cl 0.1484 0.1585 'International Tables Vol C Tables 4.2.6.8 and 6.1.1.4'
N N 0.0061 0.0033 'International Tables Vol C Tables 4.2.6.8 and 6.1.1.4'
O O 0.0106 0.0060 'International Tables Vol C Tables 4.2.6.8 and 6.1.1.4'
S S 0.1246 0.1234 'International Tables Vol C Tables 4.2.6.8 and 6.1.1.4'

loop_
_geom_angle_atom_site_label_1
_geom_angle_atom_site_label_2
_geom_angle_atom_site_label_3
_geom_angle_site_symmetry_1
_geom_angle_site_symmetry_3
_geom_angle
_geom_angle_publ_flag
N1 C1 C2 . . 125.51(4) ?
N1 C1 N13 . . 116.24(4) ?
C2 C1 N13 . . 118.25(4) ?
C1 C2 C15 . . 119.32(4) ?
C1 C2 C3 . . 121.78(4) ?
C15 C2 C3 . . 118.82(4) ?
C4 C3 C2 . . 107.98(3) ?
C4 C3 C21 . . 112.20(3) ?
C2 C3 C21 . . 114.45(4) ?
C4 C3 H3 . . 107.3 ?
C2 C3 H3 . . 107.3 ?
C21 C3 H3 . . 107.3 ?
C5 C4 C14 . . 117.99(4) ?
C5 C4 C3 . . 118.16(4) ?
C14 C4 C3 . . 123.69(4) ?
C4 C5 N13 . . 121.84(4) ?
C4 C5 S6 . . 126.72(3) y
N13 C5 S6 . . 111.43(3) ?
C5 S6 C7 . . 90.51(2) y
C8 C7 C12 . . 121.12(5) ?
C8 C7 S6 . . 125.87(4) y
C12 C7 S6 . . 112.95(3) ?
C7 C8 C9 . . 118.59(5) ?
C7 C8 H8 . . 120.7 ?
C9 C8 H8 . . 120.7 ?
C8 C9 C10 . . 120.19(5) ?
C8 C9 H9 . . 119.9 ?
C10 C9 H9 . . 119.9 ?
C9 C10 C11 . . 121.48(5) ?
C9 C10 H10 . . 119.3 ?
C11 C10 H10 . . 119.3 ?
C12 C11 C10 . . 118.12(5) ?
C12 C11 H11 . . 120.9 ?
C10 C11 H11 . . 120.9 ?
C11 C12 C7 . . 120.44(4) ?
C11 C12 N13 . . 128.37(4) y
C7 C12 N13 . . 111.08(4) ?
C1 N13 C5 . . 117.93(4) y
C1 N13 C12 . . 126.47(4) y
C5 N13 C12 . . 113.70(4) y
O1 C14 N3 . . 121.44(4) ?
O1 C14 C4 . . 119.33(4) ?
N3 C14 C4 . . 119.22(4) ?
N2 C15 C2 . . 177.40(5) ?
C22 C21 C26 . . 118.16(4) ?
C22 C21 C3 . . 120.83(4) ?
C26 C21 C3 . . 120.93(4) ?
C23 C22 C21 . . 121.32(5) ?
C23 C22 H22 . . 119.3 ?
C21 C22 H22 . . 119.3 ?
C24 C23 C22 . . 119.23(5) ?
C24 C23 H23 . . 120.4 ?
C22 C23 H23 . . 120.4 ?
C23 C24 C25 . . 120.98(5) ?
C23 C24 Cl1 . . 118.59(4) ?
C25 C24 Cl1 . . 120.43(4) ?
C24 C25 C26 . . 118.92(4) ?
C24 C25 H25 . . 120.5 ?
C26 C25 H25 . . 120.5 ?
C25 C26 C21 . . 121.38(4) ?
C25 C26 H26 . . 119.3 ?
C21 C26 H26 . . 119.3 ?
C1 N1 H01 . . 113.3(8) ?
C1 N1 H02 . . 112.1(8) ?
H01 N1 H02 . . 117.5(11) ?
C14 N3 H03 . . 115.2(9) ?
C14 N3 H04 . . 124.2(9) ?
H03 N3 H04 . . 120.1(12) ?

loop_
_geom_bond_atom_site_label_1
_geom_bond_atom_site_label_2
_geom_bond_site_symmetry_2
_geom_bond_distance
_geom_bond_publ_flag
C1 N1 . 1.3663(6) y
C1 C2 . 1.3684(6) y
C1 N13 . 1.3970(6) y
C2 C15 . 1.4125(6) y
C2 C3 . 1.5184(6) y
C3 C4 . 1.5105(6) y
C3 C21 . 1.5345(6) ?
C3 H3 . 1.0000 ?
C4 C5 . 1.3597(6) y
C4 C14 . 1.4599(6) ?
C5 N13 . 1.3998(6) y
C5 S6 . 1.7464(4) y
S6 C7 . 1.7523(5) y
C7 C8 . 1.3921(7) ?
C7 C12 . 1.3971(7) ?
C8 C9 . 1.3928(9) ?
C8 H8 . 0.9500 ?
C9 C10 . 1.3941(10) ?
C9 H9 . 0.9500 ?
C10 C11 . 1.3955(7) ?
C10 H10 . 0.9500 ?
C11 C12 . 1.3941(7) ?
C11 H11 . 0.9500 ?
C12 N13 . 1.4168(6) y
C14 O1 . 1.2567(6) y
C14 N3 . 1.3422(6) y
C15 N2 . 1.1627(6) y
C21 C22 . 1.3942(7) ?
C21 C26 . 1.3982(6) ?
C22 C23 . 1.3922(7) ?
C22 H22 . 0.9500 ?
C23 C24 . 1.3870(7) ?
C23 H23 . 0.9500 ?
C24 C25 . 1.3897(7) ?
C24 Cl1 . 1.7382(5) ?
C25 C26 . 1.3940(7) ?
C25 H25 . 0.9500 ?
C26 H26 . 0.9500 ?
N1 H01 . 0.845(11) ?
N1 H02 . 0.906(13) ?
N3 H03 . 0.837(13) ?
N3 H04 . 0.834(12) ?

loop_
_geom_hbond_atom_site_label_D
_geom_hbond_atom_site_label_H
_geom_hbond_atom_site_label_A
_geom_hbond_site_symmetry_A
_geom_hbond_distance_DH
_geom_hbond_distance_HA
_geom_hbond_distance_DA
_geom_hbond_angle_DHA
_geom_hbond_publ_flag
N1 H01 O1 2_656 0.845(11) 2.391(11) 3.1341(6) 147.2(10) yes
N1 H02 Cl1 2_665 0.906(13) 2.755(13) 3.4516(5) 134.6(10) yes
N3 H03 O1 2_556 0.837(13) 2.016(13) 2.8336(6) 165.3(12) yes
N3 H04 N2 2_655 0.834(12) 2.287(13) 3.1109(6) 169.9(12) yes
C23 H23 S6 2_566 0.95 2.90 3.7631(6) 152.1 yes

loop_
_geom_torsion_atom_site_label_1
_geom_torsion_atom_site_label_2
_geom_torsion_atom_site_label_3
_geom_torsion_atom_site_label_4
_geom_torsion_site_symmetry_1
_geom_torsion_site_symmetry_2
_geom_torsion_site_symmetry_3
_geom_torsion_site_symmetry_4
_geom_torsion
_geom_torsion_publ_flag
N1 C1 C2 C15 . . . . 4.07(7) ?
N13 C1 C2 C15 . . . . -175.46(4) ?
N1 C1 C2 C3 . . . . -179.29(4) ?
N13 C1 C2 C3 . . . . 1.19(6) y
C1 C2 C3 C4 . . . . -30.53(6) y
C15 C2 C3 C4 . . . . 146.13(4) ?
C1 C2 C3 C21 . . . . 95.20(5) ?
C15 C2 C3 C21 . . . . -88.14(5) ?
C2 C3 C4 C5 . . . . 35.97(5) y
C21 C3 C4 C5 . . . . -91.07(5) ?
C2 C3 C4 C14 . . . . -148.76(4) ?
C21 C3 C4 C14 . . . . 84.19(5) ?
C14 C4 C5 N13 . . . . 171.04(4) ?
C3 C4 C5 N13 . . . . -13.42(6) y
C14 C4 C5 S6 . . . . -7.60(6) y
C3 C4 C5 S6 . . . . 167.94(3) ?
C4 C5 S6 C7 . . . . -176.96(4) ?
N13 C5 S6 C7 . . . . 4.28(4) ?
C5 S6 C7 C8 . . . . 175.90(5) ?
C5 S6 C7 C12 . . . . -1.30(4) ?
C12 C7 C8 C9 . . . . 0.71(8) ?
S6 C7 C8 C9 . . . . -176.28(5) ?
C7 C8 C9 C10 . . . . 1.29(10) ?
C8 C9 C10 C11 . . . . -1.26(10) ?
C9 C10 C11 C12 . . . . -0.79(9) ?
C10 C11 C12 C7 . . . . 2.78(8) ?
C10 C11 C12 N13 . . . . 178.66(5) ?
C8 C7 C12 C11 . . . . -2.79(8) ?
S6 C7 C12 C11 . . . . 174.56(4) ?
C8 C7 C12 N13 . . . . -179.33(5) ?
S6 C7 C12 N13 . . . . -1.99(5) ?
N1 C1 N13 C5 . . . . -153.81(4) ?
C2 C1 N13 C5 . . . . 25.76(6) y
N1 C1 N13 C12 . . . . 9.45(7) ?
C2 C1 N13 C12 . . . . -170.98(4) ?
C4 C5 N13 C1 . . . . -19.82(6) y
S6 C5 N13 C1 . . . . 159.01(3) ?
C4 C5 N13 C12 . . . . 174.83(4) ?
S6 C5 N13 C12 . . . . -6.34(5) ?
C11 C12 N13 C1 . . . . 25.29(8) ?
C7 C12 N13 C1 . . . . -158.51(4) ?
C11 C12 N13 C5 . . . . -170.85(5) ?
C7 C12 N13 C5 . . . . 5.35(6) ?
C5 C4 C14 O1 . . . . 6.00(7) y
C3 C4 C14 O1 . . . . -169.28(4) ?
C5 C4 C14 N3 . . . . -175.18(4) ?
C3 C4 C14 N3 . . . . 9.55(7) ?
C4 C3 C21 C22 . . . . -22.43(6) ?
C2 C3 C21 C22 . . . . -145.92(5) ?
C4 C3 C21 C26 . . . . 160.82(4) ?
C2 C3 C21 C26 . . . . 37.33(6) ?
C26 C21 C22 C23 . . . . 0.40(8) ?
C3 C21 C22 C23 . . . . -176.43(5) ?
C21 C22 C23 C24 . . . . 0.31(9) ?
C22 C23 C24 C25 . . . . -0.61(9) ?
C22 C23 C24 Cl1 . . . . 179.40(5) ?
C23 C24 C25 C26 . . . . 0.19(8) ?
Cl1 C24 C25 C26 . . . . -179.82(4) ?
C24 C25 C26 C21 . . . . 0.55(8) ?
C22 C21 C26 C25 . . . . -0.84(7) ?
C3 C21 C26 C25 . . . . 176.00(4) ?
